data_4087030
loop_
_publ_author_name
'Sipos, Gell\'ert'
'Gao, Pengchao'
'Foster, Daven'
'Skelton, Brian W.'
'Sobolev, Alexandre N.'
'Dorta, Reto'

_publ_section_title
;
 In-Depth Study on Chloride Abstractions from (NHC)Ir(COD)Cl Complexes
;
_journal_issue 4
_journal_name_full Organometallics
_journal_page_first 801
_journal_paper_doi 10.1021/acs.organomet.6b00864
_journal_volume 36
_journal_year 2017
_chemical_formula_moiety 'C57 H73 Ir N3, C F3 O3 S, C H2 Cl2'
_chemical_formula_sum 'C59 H75 Cl2 F3 Ir N3 O3 S'
_chemical_formula_weight 1226.38
_space_group_IT_number 14
_symmetry_cell_setting monoclinic
_symmetry_Int_Tables_number 14
_symmetry_space_group_name_Hall '-P 2yn'
_symmetry_space_group_name_H-M 'P 1 21/n 1'
_atom_sites_solution_hydrogens geom
_audit_creation_date 2015-12-01T14:52:50-00:00
_audit_creation_method 'WinGX routine CIF_UPDATE'
_cell_angle_alpha 90
_cell_angle_beta 102.4440(10)
_cell_angle_gamma 90
_cell_formula_units_Z 4
_cell_length_a 14.3668(2)
_cell_length_b 13.47250(10)
_cell_length_c 29.5799(3)
_cell_measurement_reflns_used 20316
_cell_measurement_temperature 200(2)
_cell_measurement_theta_max 30.809
_cell_measurement_theta_min 2.086
_cell_volume 5590.88(11)
_computing_cell_refinement 'CrysAlisPro 1.171.38.41 (Rigaku OD, 2015)'
_computing_data_collection 'CrysAlisPro 1.171.38.41 (Rigaku OD, 2015)'
_computing_data_reduction 'CrysAlisPro 1.171.38.41 (Rigaku OD, 2015)'
_computing_molecular_graphics 'Diamond (Brandenburg, K., (1999)'
_computing_publication_material 'WinGX Farrugia, L. J. (1999)'
_computing_structure_refinement 'SHELXL-2014 (Sheldrick, 2015)'
_computing_structure_solution 'SIR92 (Altomare et al., 1994)'
_diffrn_ambient_temperature 200(2)
_diffrn_detector 'CCD plate'
_diffrn_detector_area_resol_mean 16.0009
_diffrn_measured_fraction_theta_full 0.999
_diffrn_measured_fraction_theta_max 0.963
_diffrn_measurement_device 'four-circle diffractometer'
_diffrn_measurement_device_type 'Oxford Diffraction Xcalibur diffractometer'
_diffrn_measurement_method '\w scans'
_diffrn_orient_matrix_type 'CrysAlisPro convention (1999,Acta A55,543-557)'
_diffrn_orient_matrix_UB_11 -0.0444308
_diffrn_orient_matrix_UB_12 -0.0249757
_diffrn_orient_matrix_UB_13 -0.0031787
_diffrn_orient_matrix_UB_21 0.0110625
_diffrn_orient_matrix_UB_22 -0.0151043
_diffrn_orient_matrix_UB_23 0.0235285
_diffrn_orient_matrix_UB_31 -0.021466
_diffrn_orient_matrix_UB_32 0.0437986
_diffrn_orient_matrix_UB_33 0.0062658
_diffrn_radiation_monochromator graphite
_diffrn_radiation_probe x-ray
_diffrn_radiation_type MoK\a
_diffrn_radiation_wavelength 0.71073
_diffrn_reflns_av_R_equivalents 0.0407
_diffrn_reflns_av_unetI/netI 0.0586
_diffrn_reflns_Laue_measured_fraction_full 0.999
_diffrn_reflns_Laue_measured_fraction_max 0.963
_diffrn_reflns_limit_h_max 19
_diffrn_reflns_limit_h_min -21
_diffrn_reflns_limit_k_max 19
_diffrn_reflns_limit_k_min -18
_diffrn_reflns_limit_l_max 43
_diffrn_reflns_limit_l_min -39
_diffrn_reflns_number 64681
_diffrn_reflns_point_group_measured_fraction_full 0.999
_diffrn_reflns_point_group_measured_fraction_max 0.963
_diffrn_reflns_theta_full 30
_diffrn_reflns_theta_max 31.385
_diffrn_reflns_theta_min 2.067
_diffrn_source 'fine-focus sealed X-ray tube'
_exptl_absorpt_coefficient_mu 2.577
_exptl_absorpt_correction_T_max 0.668
_exptl_absorpt_correction_T_min 0.578
_exptl_absorpt_correction_type analytical
_exptl_absorpt_process_details
;
         CrysAlisPro 1.171.38.41 (Rigaku Oxford Diffraction, 2015)

;
_exptl_crystal_colour orange
_exptl_crystal_density_diffrn 1.457
_exptl_crystal_description prism
_exptl_crystal_F_000 2512
_exptl_crystal_size_max 0.286
_exptl_crystal_size_mid 0.231
_exptl_crystal_size_min 0.215
_refine_diff_density_max 1.849
_refine_diff_density_min -1.27
_refine_diff_density_rms 0.106
_refine_ls_extinction_method none
_refine_ls_goodness_of_fit_ref 1.053
_refine_ls_hydrogen_treatment constr
_refine_ls_matrix_type full
_refine_ls_number_parameters 714
_refine_ls_number_reflns 17742
_refine_ls_number_restraints 73
_refine_ls_restrained_S_all 1.067
_refine_ls_R_factor_all 0.0512
_refine_ls_R_factor_gt 0.04
_refine_ls_shift/su_max 0.016
_refine_ls_shift/su_mean 0
_refine_ls_structure_factor_coef Fsqd
_refine_ls_weighting_details 'w=1/[\s^2^(Fo^2^)+(0.0371P)^2^+7.3154P] where P=(Fo^2^+2Fc^2^)/3'
_refine_ls_weighting_scheme calc
_refine_ls_wR_factor_gt 0.0919
_refine_ls_wR_factor_ref 0.0982
_reflns_number_gt 14841
_reflns_number_total 17742
_reflns_threshold_expression 'I > 2\s(I)'
_cod_data_source_file om6b00864_si_003.cif
_cod_data_source_block sg607a
_cod_depositor_comments 'Adding full bibliography for 4087022--4087034.cif.'
_cod_original_sg_symbol_H-M 'P 21/n'
_cod_database_code 4087030

loop_
_symmetry_equiv_pos_as_xyz
'x, y, z'
'-x+1/2, y+1/2, -z+1/2'
'-x, -y, -z'
'x-1/2, -y-1/2, z-1/2'

loop_
_atom_site_label
_atom_site_type_symbol
_atom_site_fract_x
_atom_site_fract_y
_atom_site_fract_z
_atom_site_U_iso_or_equiv
_atom_site_adp_type
_atom_site_occupancy
_atom_site_calc_flag
_atom_site_disorder_assembly
_atom_site_disorder_group
Ir1 Ir 0.58233(2) 0.24093(2) 0.35309(2) 0.02838(4) Uani 1 d . .
C11 C 0.5285(3) 0.0885(3) 0.34178(17) 0.0550(10) Uani 1 d . .
H11 H 0.5628 0.0739 0.3722 0.066 Uiso 1 calc . .
C12 C 0.5782(3) 0.1113(3) 0.30806(14) 0.0469(9) Uani 1 d . .
H12 H 0.6458 0.1091 0.3171 0.056 Uiso 1 calc . .
C13 C 0.5368(4) 0.1394(4) 0.25829(15) 0.0707(14) Uani 1 d . .
H13A H 0.5899 0.156 0.2431 0.085 Uiso 1 calc . .
H13B H 0.5034 0.081 0.2421 0.085 Uiso 1 calc . .
C14 C 0.4691(3) 0.2246(3) 0.25221(13) 0.0468(8) Uani 1 d . .
H14A H 0.4032 0.1983 0.2443 0.056 Uiso 1 calc . .
H14B H 0.479 0.2652 0.2257 0.056 Uiso 1 calc . .
C15 C 0.4788(2) 0.2911(3) 0.29435(11) 0.0362(7) Uani 1 d . .
H15 H 0.517 0.3492 0.2961 0.043 Uiso 1 calc . .
C16 C 0.4336(2) 0.2703(3) 0.33071(12) 0.0437(8) Uani 1 d . .
H16 H 0.441 0.3182 0.3548 0.052 Uiso 1 calc . .
C17 C 0.3751(3) 0.1815(4) 0.33590(17) 0.0670(13) Uani 1 d . .
H17A H 0.3587 0.1843 0.3667 0.08 Uiso 1 calc . .
H17B H 0.3148 0.185 0.3123 0.08 Uiso 1 calc . .
C18 C 0.4206(4) 0.0861(4) 0.3314(3) 0.100(2) Uani 1 d . .
H18A H 0.3975 0.0615 0.2994 0.12 Uiso 1 calc . .
H18B H 0.3999 0.038 0.3525 0.12 Uiso 1 calc . .
C1 C 0.61344(19) 0.3776(2) 0.38339(9) 0.0238(5) Uani 1 d . .
N2 N 0.69636(16) 0.42681(17) 0.38513(8) 0.0254(4) Uani 1 d . .
C3 C 0.6973(2) 0.5268(2) 0.40580(11) 0.0313(6) Uani 1 d . .
H3A H 0.6868 0.5791 0.3817 0.038 Uiso 1 calc . .
H3B H 0.7581 0.5397 0.4281 0.038 Uiso 1 calc . .
C4 C 0.6143(2) 0.5203(2) 0.42994(11) 0.0324(6) Uani 1 d . .
H4A H 0.6366 0.5084 0.4636 0.039 Uiso 1 calc . .
H4B H 0.575 0.5813 0.4251 0.039 Uiso 1 calc . .
N5 N 0.56141(16) 0.43387(17) 0.40645(9) 0.0267(5) Uani 1 d . .
C21 C 0.77697(19) 0.3955(2) 0.36760(10) 0.0246(5) Uani 1 d . .
C22 C 0.7797(2) 0.4077(2) 0.32173(10) 0.0281(5) Uani 1 d . .
C221 C 0.7006(2) 0.4584(2) 0.28729(10) 0.0315(6) Uani 1 d . .
H221 H 0.645 0.4666 0.3023 0.038 Uiso 1 calc . .
C222 C 0.6666(3) 0.4012(3) 0.24225(12) 0.0481(9) Uani 1 d . .
H22A H 0.721 0.3902 0.2272 0.058 Uiso 1 calc . .
H22B H 0.6421 0.3355 0.2491 0.058 Uiso 1 calc . .
C223 C 0.5884(3) 0.4580(4) 0.20937(14) 0.0595(11) Uani 1 d . .
H22C H 0.5691 0.4204 0.1801 0.071 Uiso 1 calc . .
H22D H 0.532 0.4639 0.2234 0.071 Uiso 1 calc . .
C224 C 0.6212(3) 0.5609(4) 0.19893(14) 0.0588(11) Uani 1 d . .
H22E H 0.5674 0.5972 0.1793 0.071 Uiso 1 calc . .
H22F H 0.6727 0.5552 0.1816 0.071 Uiso 1 calc . .
C225 C 0.6575(3) 0.6188(3) 0.24348(15) 0.0534(10) Uani 1 d . .
H22G H 0.6834 0.6833 0.236 0.064 Uiso 1 calc . .
H22H H 0.6037 0.6322 0.2586 0.064 Uiso 1 calc . .
C226 C 0.7343(3) 0.5623(3) 0.27666(13) 0.0410(7) Uani 1 d . .
H22I H 0.753 0.6002 0.3059 0.049 Uiso 1 calc . .
H22J H 0.7912 0.556 0.263 0.049 Uiso 1 calc . .
C23 C 0.8645(2) 0.3801(2) 0.30736(11) 0.0333(6) Uani 1 d . .
H23 H 0.8665 0.3853 0.2756 0.04 Uiso 1 calc . .
C24 C 0.9427(2) 0.3465(2) 0.33804(11) 0.0354(7) Uani 1 d . .
H24 H 0.9978 0.3276 0.3272 0.042 Uiso 1 calc . .
C24A C 0.9431(2) 0.3392(2) 0.38572(11) 0.0299(6) Uani 1 d . .
C25 C 1.0252(2) 0.3098(2) 0.41881(12) 0.0363(7) Uani 1 d . .
H25 H 1.081 0.2911 0.4086 0.044 Uiso 1 calc . .
C26 C 1.0256(2) 0.3078(3) 0.46500(12) 0.0366(7) Uani 1 d . .
H26 H 1.082 0.289 0.4865 0.044 Uiso 1 calc . .
C27 C 0.9428(2) 0.3335(2) 0.48135(10) 0.0294(6) Uani 1 d . .
C271 C 0.9450(2) 0.3316(2) 0.53271(10) 0.0316(6) Uani 1 d . .
H271 H 0.8851 0.3639 0.5373 0.038 Uiso 1 calc . .
C272 C 0.9454(3) 0.2255(3) 0.55091(12) 0.0432(8) Uani 1 d . .
H27A H 0.8876 0.1906 0.5341 0.052 Uiso 1 calc . .
H27B H 1.0016 0.1899 0.5447 0.052 Uiso 1 calc . .
C273 C 0.9481(3) 0.2227(3) 0.60262(14) 0.0555(10) Uani 1 d . .
H27C H 0.9514 0.153 0.6134 0.067 Uiso 1 calc . .
H27D H 0.8891 0.2527 0.6087 0.067 Uiso 1 calc . .
C274 C 1.0352(3) 0.2802(3) 0.62918(13) 0.0510(9) Uani 1 d . .
H27E H 1.0356 0.2793 0.6627 0.061 Uiso 1 calc . .
H27F H 1.0943 0.2478 0.6246 0.061 Uiso 1 calc . .
C275 C 1.0323(3) 0.3865(3) 0.61229(12) 0.0427(8) Uani 1 d . .
H27G H 1.0897 0.4222 0.6291 0.051 Uiso 1 calc . .
H27H H 0.9756 0.4203 0.619 0.051 Uiso 1 calc . .
C276 C 1.0285(3) 0.3906(3) 0.56064(12) 0.0394(7) Uani 1 d . .
H27I H 1.0888 0.3638 0.5545 0.047 Uiso 1 calc . .
H27J H 1.0229 0.4606 0.5503 0.047 Uiso 1 calc . .
C28 C 0.8613(2) 0.3585(2) 0.44937(10) 0.0272(5) Uani 1 d . .
H28 H 0.8047 0.3728 0.4599 0.033 Uiso 1 calc . .
C28A C 0.8591(2) 0.3635(2) 0.40115(10) 0.0262(5) Uani 1 d . .
C51 C 0.4725(2) 0.4099(2) 0.41885(10) 0.0281(5) Uani 1 d . .
C52 C 0.4684(2) 0.3413(2) 0.45275(10) 0.0295(6) Uani 1 d . .
C521 C 0.5539(2) 0.2840(2) 0.47860(11) 0.0335(6) Uani 1 d . .
H521 H 0.6077 0.2968 0.4629 0.04 Uiso 1 calc . .
C522 C 0.5364(3) 0.1719(3) 0.47749(14) 0.0486(9) Uani 1 d . .
H52A H 0.5211 0.149 0.4449 0.058 Uiso 1 calc . .
H52B H 0.4808 0.1575 0.4912 0.058 Uiso 1 calc . .
C523 C 0.6231(3) 0.1147(3) 0.50413(15) 0.0593(11) Uani 1 d . .
H52C H 0.607 0.0433 0.5047 0.071 Uiso 1 calc . .
H52D H 0.6763 0.1217 0.4879 0.071 Uiso 1 calc . .
C524 C 0.6546(4) 0.1522(3) 0.55318(15) 0.0607(11) Uani 1 d . .
H52E H 0.7134 0.1172 0.5686 0.073 Uiso 1 calc . .
H52F H 0.6045 0.1377 0.5706 0.073 Uiso 1 calc . .
C525 C 0.6731(3) 0.2635(3) 0.55377(15) 0.0543(10) Uani 1 d . .
H52G H 0.727 0.2775 0.5388 0.065 Uiso 1 calc . .
H52H H 0.691 0.287 0.5862 0.065 Uiso 1 calc . .
C526 C 0.5849(3) 0.3195(3) 0.52843(11) 0.0405(7) Uani 1 d . .
H52I H 0.5323 0.3093 0.5447 0.049 Uiso 1 calc . .
H52J H 0.5991 0.3915 0.5287 0.049 Uiso 1 calc . .
C53 C 0.3791(2) 0.3275(2) 0.46543(12) 0.0370(7) Uani 1 d . .
H53 H 0.375 0.2819 0.4894 0.044 Uiso 1 calc . .
C54 C 0.2997(2) 0.3776(3) 0.44417(12) 0.0376(7) Uani 1 d . .
H54 H 0.2415 0.3668 0.4538 0.045 Uiso 1 calc . .
C54A C 0.3021(2) 0.4455(2) 0.40794(12) 0.0340(6) Uani 1 d . .
C55 C 0.2203(2) 0.4955(3) 0.38289(14) 0.0430(8) Uani 1 d . .
H55 H 0.1605 0.4842 0.3908 0.052 Uiso 1 calc . .
C56 C 0.2252(2) 0.5590(3) 0.34806(14) 0.0445(8) Uani 1 d . .
H56 H 0.1686 0.5899 0.3316 0.053 Uiso 1 calc . .
C57 C 0.3134(2) 0.5805(3) 0.33557(12) 0.0368(7) Uani 1 d . .
C571 C 0.3149(2) 0.6558(3) 0.29761(13) 0.0431(8) Uani 1 d . .
H571 H 0.2604 0.6393 0.2714 0.052 Uiso 1 calc . .
C572 C 0.4055(3) 0.6529(4) 0.27825(17) 0.0661(13) Uani 1 d . .
H57A H 0.4135 0.5857 0.2661 0.079 Uiso 1 calc . .
H57B H 0.4615 0.6672 0.3034 0.079 Uiso 1 calc . .
C573 C 0.4000(4) 0.7295(5) 0.2393(2) 0.0840(19) Uani 1 d . .
H57C H 0.4608 0.7288 0.2287 0.101 Uiso 1 calc . .
H57D H 0.3485 0.7103 0.2128 0.101 Uiso 1 calc . .
C574 C 0.3815(4) 0.8332(5) 0.2542(2) 0.086(2) Uani 1 d . .
H57E H 0.3737 0.8786 0.2273 0.104 Uiso 1 calc . .
H57F H 0.4368 0.8563 0.278 0.104 Uiso 1 calc . .
C575 C 0.2925(3) 0.8360(3) 0.27395(16) 0.0591(11) Uani 1 d . .
H57G H 0.2362 0.8212 0.2491 0.071 Uiso 1 calc . .
H57H H 0.2844 0.9036 0.2857 0.071 Uiso 1 calc . .
C576 C 0.2979(3) 0.7609(3) 0.31330(15) 0.0502(9) Uani 1 d . .
H57I H 0.3504 0.7797 0.3395 0.06 Uiso 1 calc . .
H57J H 0.2376 0.7626 0.3244 0.06 Uiso 1 calc . .
C58 C 0.3942(2) 0.5328(2) 0.35975(11) 0.0340(6) Uani 1 d . .
H58 H 0.4538 0.5464 0.3521 0.041 Uiso 1 calc . .
C58A C 0.3903(2) 0.4645(2) 0.39546(11) 0.0305(6) Uani 1 d . .
N101 N 0.7050(2) 0.18347(19) 0.39162(9) 0.0350(6) Uani 1 d . .
C101 C 0.7715(3) 0.1422(2) 0.40810(12) 0.0389(7) Uani 1 d . .
C102 C 0.8602(3) 0.0914(3) 0.42884(15) 0.0562(11) Uani 1 d . .
H10A H 0.9145 0.1328 0.4256 0.084 Uiso 1 calc . .
H10B H 0.8632 0.0279 0.4131 0.084 Uiso 1 calc . .
H10C H 0.8624 0.0794 0.4617 0.084 Uiso 1 calc . .
S1 S 0.7185(3) 0.8328(3) 0.42544(17) 0.0627(11) Uani 0.5 d A 1
O11 O 0.7311(11) 0.7447(8) 0.4471(4) 0.083(4) Uani 0.5 d A 1
O12 O 0.6649(4) 0.9115(4) 0.4414(2) 0.143(2) Uani 0.5 d A 1
O13 O 0.7980(8) 0.8747(9) 0.4142(5) 0.149(5) Uani 0.5 d A 1
C10 C 0.6348(8) 0.8031(6) 0.3717(3) 0.070(3) Uani 0.5 d A 1
F11 F 0.5632(6) 0.7496(9) 0.3807(4) 0.133(4) Uani 0.5 d A 1
F12 F 0.6258(12) 0.8848(10) 0.3409(5) 0.138(6) Uani 0.5 d A 1
F13 F 0.6714(10) 0.7439(10) 0.3452(5) 0.106(5) Uani 0.5 d A 1
S2 S 0.6793(3) 0.8272(4) 0.42296(15) 0.0710(13) Uani 0.5 d B 2
O21 O 0.6649(4) 0.9115(4) 0.4414(2) 0.143(2) Uani 0.5 d B 2
O22 O 0.7560(12) 0.7628(13) 0.4446(6) 0.127(7) Uani 0.5 d B 2
O23 O 0.5951(12) 0.7636(11) 0.4167(6) 0.170(7) Uani 0.5 d B 2
C20 C 0.6880(7) 0.8374(6) 0.3639(3) 0.060(2) Uani 0.5 d B 2
F21 F 0.7607(9) 0.8984(7) 0.3628(4) 0.151(4) Uani 0.5 d B 2
F22 F 0.7166(7) 0.7509(10) 0.3476(5) 0.072(3) Uani 0.5 d B 2
F23 F 0.5980(12) 0.8615(12) 0.3427(6) 0.172(8) Uani 0.5 d B 2
Cl1 Cl 0.89897(13) 0.96098(12) 0.53757(7) 0.0979(5) Uani 1 d . .
Cl2 Cl 0.8094(2) 0.9000(2) 0.60901(11) 0.1701(12) Uani 1 d . .
C30 C 0.8020(4) 0.9053(4) 0.5497(2) 0.0903(19) Uani 1 d . .
H30A H 0.7965 0.8372 0.5368 0.108 Uiso 1 calc . .
H30B H 0.7442 0.9426 0.5348 0.108 Uiso 1 calc . .

loop_
_atom_site_aniso_label
_atom_site_aniso_U_11
_atom_site_aniso_U_22
_atom_site_aniso_U_33
_atom_site_aniso_U_23
_atom_site_aniso_U_13
_atom_site_aniso_U_12
Ir1 0.02579(6) 0.03061(6) 0.02808(6) -0.00712(4) 0.00437(4) -0.00326(4)
C11 0.061(2) 0.0362(18) 0.066(3) -0.0180(17) 0.008(2) -0.0158(17)
C12 0.0464(19) 0.0410(18) 0.048(2) -0.0201(16) -0.0011(16) 0.0071(15)
C13 0.084(3) 0.076(3) 0.043(2) -0.027(2) -0.008(2) 0.028(3)
C14 0.050(2) 0.058(2) 0.0300(17) -0.0098(15) 0.0023(15) -0.0024(17)
C15 0.0289(14) 0.0416(16) 0.0345(16) -0.0086(13) -0.0011(12) -0.0026(12)
C16 0.0245(14) 0.069(2) 0.0352(17) -0.0196(16) 0.0007(12) -0.0068(15)
C17 0.040(2) 0.106(4) 0.056(3) 0.003(3) 0.0104(19) -0.021(2)
C18 0.073(3) 0.071(3) 0.166(7) -0.038(4) 0.047(4) -0.043(3)
C1 0.0218(12) 0.0277(12) 0.0206(12) 0.0001(9) 0.0019(9) -0.0021(10)
N2 0.0225(10) 0.0274(11) 0.0263(11) -0.0017(9) 0.0054(9) -0.0026(8)
C3 0.0287(14) 0.0281(13) 0.0384(16) -0.0051(11) 0.0102(12) -0.0035(11)
C4 0.0303(14) 0.0313(14) 0.0369(16) -0.0094(12) 0.0103(12) -0.0037(11)
N5 0.0210(10) 0.0274(11) 0.0314(12) -0.0045(9) 0.0052(9) -0.0027(8)
C21 0.0225(12) 0.0257(12) 0.0255(13) -0.0033(10) 0.0051(10) -0.0029(9)
C22 0.0293(13) 0.0287(13) 0.0261(14) -0.0023(10) 0.0057(11) -0.0024(11)
C221 0.0326(15) 0.0376(15) 0.0228(13) 0.0024(11) 0.0028(11) -0.0008(12)
C222 0.058(2) 0.048(2) 0.0310(17) -0.0053(14) -0.0076(16) -0.0024(17)
C223 0.061(3) 0.073(3) 0.035(2) 0.0009(18) -0.0104(18) -0.005(2)
C224 0.059(2) 0.076(3) 0.038(2) 0.020(2) 0.0023(18) 0.009(2)
C225 0.056(2) 0.047(2) 0.053(2) 0.0173(18) 0.0020(19) 0.0059(18)
C226 0.0409(18) 0.0382(16) 0.0410(19) 0.0038(14) 0.0023(14) -0.0033(14)
C23 0.0373(16) 0.0382(15) 0.0263(14) -0.0026(12) 0.0110(12) 0.0010(12)
C24 0.0329(15) 0.0412(16) 0.0352(16) -0.0029(13) 0.0144(13) 0.0063(13)
C24A 0.0285(13) 0.0305(13) 0.0310(15) -0.0006(11) 0.0073(11) 0.0005(11)
C25 0.0285(14) 0.0422(17) 0.0384(17) 0.0017(13) 0.0077(13) 0.0073(12)
C26 0.0272(14) 0.0421(17) 0.0383(17) 0.0019(13) 0.0022(12) 0.0071(12)
C27 0.0295(14) 0.0281(13) 0.0291(14) 0.0018(11) 0.0033(11) -0.0024(11)
C271 0.0287(14) 0.0361(15) 0.0277(14) 0.0004(11) 0.0014(11) -0.0001(11)
C272 0.055(2) 0.0389(17) 0.0342(17) 0.0018(13) 0.0049(15) -0.0112(15)
C273 0.073(3) 0.056(2) 0.0348(19) 0.0110(17) 0.0058(18) -0.016(2)
C274 0.056(2) 0.066(2) 0.0266(17) 0.0050(16) -0.0014(15) 0.0021(19)
C275 0.0374(17) 0.054(2) 0.0328(17) -0.0088(15) -0.0009(14) -0.0005(15)
C276 0.0421(18) 0.0401(17) 0.0322(17) -0.0018(13) -0.0006(14) -0.0091(14)
C28 0.0249(12) 0.0290(13) 0.0279(14) -0.0005(10) 0.0059(11) -0.0007(10)
C28A 0.0259(13) 0.0245(12) 0.0286(14) -0.0005(10) 0.0065(11) 0.0001(10)
C51 0.0239(12) 0.0309(13) 0.0304(14) -0.0050(11) 0.0078(11) -0.0022(10)
C52 0.0281(13) 0.0331(14) 0.0279(14) -0.0047(11) 0.0076(11) -0.0006(11)
C521 0.0333(15) 0.0403(16) 0.0282(14) 0.0025(12) 0.0096(12) 0.0024(12)
C522 0.059(2) 0.0389(18) 0.044(2) -0.0047(15) 0.0012(17) 0.0063(16)
C523 0.074(3) 0.049(2) 0.052(2) 0.0031(18) 0.007(2) 0.024(2)
C524 0.069(3) 0.064(3) 0.048(2) 0.015(2) 0.009(2) 0.023(2)
C525 0.050(2) 0.069(3) 0.038(2) 0.0025(18) -0.0037(17) 0.0026(19)
C526 0.0461(19) 0.0446(18) 0.0285(16) -0.0031(13) 0.0031(14) 0.0007(15)
C53 0.0358(16) 0.0394(16) 0.0384(17) 0.0011(13) 0.0139(14) -0.0033(13)
C54 0.0275(14) 0.0421(17) 0.0458(19) -0.0005(14) 0.0133(13) -0.0044(12)
C54A 0.0269(14) 0.0360(15) 0.0403(17) -0.0025(13) 0.0101(13) -0.0022(12)
C55 0.0253(15) 0.0456(18) 0.058(2) 0.0032(16) 0.0099(15) -0.0010(13)
C56 0.0263(15) 0.050(2) 0.055(2) 0.0086(16) 0.0043(15) 0.0044(14)
C57 0.0281(14) 0.0422(17) 0.0391(17) 0.0017(13) 0.0049(13) 0.0025(12)
C571 0.0314(16) 0.055(2) 0.0411(19) 0.0117(16) 0.0046(14) 0.0078(15)
C572 0.048(2) 0.097(4) 0.058(3) 0.037(3) 0.022(2) 0.022(2)
C573 0.055(3) 0.129(5) 0.074(4) 0.059(3) 0.029(3) 0.026(3)
C574 0.057(3) 0.103(4) 0.096(4) 0.063(4) 0.009(3) -0.001(3)
C575 0.055(2) 0.057(2) 0.060(3) 0.016(2) 0.001(2) -0.0031(19)
C576 0.048(2) 0.052(2) 0.047(2) 0.0107(17) 0.0014(17) -0.0038(17)
C58 0.0268(14) 0.0401(16) 0.0349(16) -0.0005(12) 0.0063(12) -0.0002(12)
C58A 0.0256(13) 0.0322(14) 0.0335(15) -0.0029(11) 0.0061(11) -0.0010(11)
N101 0.0384(14) 0.0307(12) 0.0327(14) -0.0036(10) 0.0007(11) -0.0009(11)
C101 0.0496(19) 0.0301(15) 0.0334(17) -0.0048(12) 0.0008(14) -0.0036(14)
C102 0.058(2) 0.046(2) 0.053(2) -0.0017(17) -0.0128(19) 0.0124(18)
S1 0.067(2) 0.0455(14) 0.080(2) -0.0243(13) 0.0273(18) 0.0009(16)
O11 0.133(12) 0.063(5) 0.052(5) -0.004(4) 0.020(6) -0.018(6)
O12 0.166(5) 0.129(4) 0.138(4) -0.069(4) 0.044(4) 0.047(4)
O13 0.155(10) 0.130(9) 0.175(12) -0.054(8) 0.066(9) -0.103(8)
C10 0.107(9) 0.031(4) 0.067(6) 0.010(4) 0.005(6) 0.006(5)
F11 0.070(5) 0.167(9) 0.144(9) 0.007(7) -0.019(6) -0.017(5)
F12 0.226(14) 0.063(6) 0.116(8) 0.034(6) 0.020(9) 0.069(8)
F13 0.179(12) 0.065(5) 0.059(5) -0.015(4) -0.008(8) 0.043(8)
S2 0.111(4) 0.0567(18) 0.060(2) 0.0153(14) 0.050(2) 0.028(2)
O21 0.166(5) 0.129(4) 0.138(4) -0.069(4) 0.044(4) 0.047(4)
O22 0.091(8) 0.170(14) 0.106(10) -0.007(9) -0.007(7) 0.073(10)
O23 0.181(13) 0.167(11) 0.204(14) 0.009(10) 0.132(11) -0.042(9)
C20 0.088(7) 0.035(4) 0.056(5) 0.000(4) 0.015(5) 0.000(4)
F21 0.213(10) 0.111(6) 0.168(9) -0.038(6) 0.127(8) -0.080(6)
F22 0.098(6) 0.061(4) 0.061(5) -0.007(3) 0.026(5) 0.018(4)
F23 0.185(11) 0.094(10) 0.169(12) -0.026(8) -0.112(9) 0.034(7)
Cl1 0.1004(11) 0.0794(9) 0.1159(13) 0.0354(9) 0.0279(10) 0.0021(8)
Cl2 0.204(3) 0.162(2) 0.188(3) 0.051(2) 0.140(2) 0.035(2)
C30 0.067(3) 0.065(3) 0.131(6) 0.005(3) 0.004(3) 0.017(3)

loop_
_atom_type_symbol
_atom_type_description
_atom_type_scat_dispersion_real
_atom_type_scat_dispersion_imag
_atom_type_scat_source
C C 0.0033 0.0016 'International Tables Vol C Tables 4.2.6.8 and 6.1.1.4'
H H 0 0 'International Tables Vol C Tables 4.2.6.8 and 6.1.1.4'
N N 0.0061 0.0033 'International Tables Vol C Tables 4.2.6.8 and 6.1.1.4'
O O 0.0106 0.006 'International Tables Vol C Tables 4.2.6.8 and 6.1.1.4'
F F 0.0171 0.0103 'International Tables Vol C Tables 4.2.6.8 and 6.1.1.4'
S S 0.1246 0.1234 'International Tables Vol C Tables 4.2.6.8 and 6.1.1.4'
Ir Ir -1.4442 7.9887 'International Tables Vol C Tables 4.2.6.8 and 6.1.1.4'
Cl Cl 0.1484 0.1585 'International Tables Vol C Tables 4.2.6.8 and 6.1.1.4'

loop_
_exptl_crystal_face_index_h
_exptl_crystal_face_index_k
_exptl_crystal_face_index_l
_exptl_crystal_face_perp_dist
0 1 -1 0.0961
1 0 -1 0.1163
2 0 1 0.0913
-3 0 2 0.1089
0 -1 -1 0.1431
0 1 1 0.1322
0 0 -1 0.1095
0 0 1 0.1055
0 -1 3 0.0966
-1 0 -3 0.1216
2 -2 -5 0.1509

loop_
_geom_angle_atom_site_label_1
_geom_angle_atom_site_label_2
_geom_angle_atom_site_label_3
_geom_angle
N101 Ir1 C1 90.90(10)
N101 Ir1 C16 158.96(14)
C1 Ir1 C16 94.50(13)
N101 Ir1 C15 160.43(12)
C1 Ir1 C15 96.83(12)
C16 Ir1 C15 38.23(14)
N101 Ir1 C12 86.78(12)
C1 Ir1 C12 162.77(14)
C16 Ir1 C12 93.73(14)
C15 Ir1 C12 80.51(13)
N101 Ir1 C11 87.91(14)
C1 Ir1 C11 160.33(14)
C16 Ir1 C11 80.21(16)
C15 Ir1 C11 90.66(16)
C12 Ir1 C11 36.71(16)
C12 C11 C18 121.6(5)
C12 C11 Ir1 71.4(2)
C18 C11 Ir1 111.2(3)
C12 C11 H11 119.2
C18 C11 H11 119.2
Ir1 C11 H11 87.4
C11 C12 C13 127.1(4)
C11 C12 Ir1 71.9(2)
C13 C12 Ir1 110.2(3)
C11 C12 H12 116.5
C13 C12 H12 116.5
Ir1 C12 H12 87.8
C14 C13 C12 114.8(3)
C14 C13 H13A 108.6
C12 C13 H13A 108.6
C14 C13 H13B 108.6
C12 C13 H13B 108.6
H13A C13 H13B 107.5
C13 C14 C15 114.5(3)
C13 C14 H14A 108.6
C15 C14 H14A 108.6
C13 C14 H14B 108.6
C15 C14 H14B 108.6
H14A C14 H14B 107.6
C16 C15 C14 122.5(3)
C16 C15 Ir1 70.7(2)
C14 C15 Ir1 113.9(2)
C16 C15 H15 118.8
C14 C15 H15 118.8
Ir1 C15 H15 85.6
C15 C16 C17 127.3(3)
C15 C16 Ir1 71.10(19)
C17 C16 Ir1 111.6(3)
C15 C16 H16 116.3
C17 C16 H16 116.3
Ir1 C16 H16 87.1
C18 C17 C16 115.1(4)
C18 C17 H17A 108.5
C16 C17 H17A 108.5
C18 C17 H17B 108.5
C16 C17 H17B 108.5
H17A C17 H17B 107.5
C17 C18 C11 114.9(4)
C17 C18 H18A 108.5
C11 C18 H18A 108.5
C17 C18 H18B 108.5
C11 C18 H18B 108.5
H18A C18 H18B 107.5
N5 C1 N2 106.5(2)
N5 C1 Ir1 129.23(19)
N2 C1 Ir1 124.23(19)
C1 N2 C21 128.0(2)
C1 N2 C3 113.1(2)
C21 N2 C3 118.8(2)
N2 C3 C4 101.8(2)
N2 C3 H3A 111.4
C4 C3 H3A 111.4
N2 C3 H3B 111.4
C4 C3 H3B 111.4
H3A C3 H3B 109.3
N5 C4 C3 101.5(2)
N5 C4 H4A 111.5
C3 C4 H4A 111.5
N5 C4 H4B 111.5
C3 C4 H4B 111.5
H4A C4 H4B 109.3
C1 N5 C51 128.4(2)
C1 N5 C4 113.3(2)
C51 N5 C4 116.8(2)
C22 C21 N2 121.3(3)
C22 C21 C28A 121.6(3)
N2 C21 C28A 116.6(2)
C21 C22 C23 118.1(3)
C21 C22 C221 122.7(3)
C23 C22 C221 118.9(3)
C22 C221 C222 114.3(3)
C22 C221 C226 109.0(3)
C222 C221 C226 109.7(3)
C22 C221 H221 107.9
C222 C221 H221 107.9
C226 C221 H221 107.9
C223 C222 C221 110.9(3)
C223 C222 H22A 109.5
C221 C222 H22A 109.5
C223 C222 H22B 109.5
C221 C222 H22B 109.5
H22A C222 H22B 108
C224 C223 C222 111.7(4)
C224 C223 H22C 109.3
C222 C223 H22C 109.3
C224 C223 H22D 109.3
C222 C223 H22D 109.3
H22C C223 H22D 107.9
C223 C224 C225 110.8(3)
C223 C224 H22E 109.5
C225 C224 H22E 109.5
C223 C224 H22F 109.5
C225 C224 H22F 109.5
H22E C224 H22F 108.1
C226 C225 C224 111.7(3)
C226 C225 H22G 109.3
C224 C225 H22G 109.3
C226 C225 H22H 109.3
C224 C225 H22H 109.3
H22G C225 H22H 107.9
C225 C226 C221 111.9(3)
C225 C226 H22I 109.2
C221 C226 H22I 109.2
C225 C226 H22J 109.2
C221 C226 H22J 109.2
H22I C226 H22J 107.9
C24 C23 C22 121.6(3)
C24 C23 H23 119.2
C22 C23 H23 119.2
C23 C24 C24A 120.9(3)
C23 C24 H24 119.5
C24A C24 H24 119.5
C24 C24A C25 122.2(3)
C24 C24A C28A 119.0(3)
C25 C24A C28A 118.8(3)
C26 C25 C24A 121.4(3)
C26 C25 H25 119.3
C24A C25 H25 119.3
C25 C26 C27 120.8(3)
C25 C26 H26 119.6
C27 C26 H26 119.6
C28 C27 C26 118.4(3)
C28 C27 C271 121.5(3)
C26 C27 C271 120.0(3)
C27 C271 C276 112.3(3)
C27 C271 C272 111.6(3)
C276 C271 C272 110.7(3)
C27 C271 H271 107.3
C276 C271 H271 107.3
C272 C271 H271 107.3
C273 C272 C271 112.0(3)
C273 C272 H27A 109.2
C271 C272 H27A 109.2
C273 C272 H27B 109.2
C271 C272 H27B 109.2
H27A C272 H27B 107.9
C272 C273 C274 110.1(3)
C272 C273 H27C 109.6
C274 C273 H27C 109.6
C272 C273 H27D 109.6
C274 C273 H27D 109.6
H27C C273 H27D 108.2
C275 C274 C273 110.3(3)
C275 C274 H27E 109.6
C273 C274 H27E 109.6
C275 C274 H27F 109.6
C273 C274 H27F 109.6
H27E C274 H27F 108.1
C274 C275 C276 111.0(3)
C274 C275 H27G 109.4
C276 C275 H27G 109.4
C274 C275 H27H 109.4
C276 C275 H27H 109.4
H27G C275 H27H 108
C275 C276 C271 112.3(3)
C275 C276 H27I 109.1
C271 C276 H27I 109.1
C275 C276 H27J 109.1
C271 C276 H27J 109.1
H27I C276 H27J 107.9
C27 C28 C28A 122.1(3)
C27 C28 H28 119
C28A C28 H28 119
C24A C28A C28 118.5(3)
C24A C28A C21 118.5(3)
C28 C28A C21 123.0(2)
C52 C51 C58A 122.4(3)
C52 C51 N5 121.1(3)
C58A C51 N5 116.4(3)
C51 C52 C53 117.6(3)
C51 C52 C521 123.7(3)
C53 C52 C521 118.7(3)
C52 C521 C526 111.4(3)
C52 C521 C522 112.4(3)
C526 C521 C522 110.1(3)
C52 C521 H521 107.6
C526 C521 H521 107.6
C522 C521 H521 107.6
C521 C522 C523 112.0(3)
C521 C522 H52A 109.2
C523 C522 H52A 109.2
C521 C522 H52B 109.2
C523 C522 H52B 109.2
H52A C522 H52B 107.9
C524 C523 C522 111.6(3)
C524 C523 H52C 109.3
C522 C523 H52C 109.3
C524 C523 H52D 109.3
C522 C523 H52D 109.3
H52C C523 H52D 108
C523 C524 C525 110.8(4)
C523 C524 H52E 109.5
C525 C524 H52E 109.5
C523 C524 H52F 109.5
C525 C524 H52F 109.5
H52E C524 H52F 108.1
C524 C525 C526 110.9(3)
C524 C525 H52G 109.5
C526 C525 H52G 109.5
C524 C525 H52H 109.5
C526 C525 H52H 109.5
H52G C525 H52H 108
C521 C526 C525 111.0(3)
C521 C526 H52I 109.4
C525 C526 H52I 109.4
C521 C526 H52J 109.4
C525 C526 H52J 109.4
H52I C526 H52J 108
C54 C53 C52 121.8(3)
C54 C53 H53 119.1
C52 C53 H53 119.1
C53 C54 C54A 121.2(3)
C53 C54 H54 119.4
C54A C54 H54 119.4
C54 C54A C55 123.4(3)
C54 C54A C58A 118.8(3)
C55 C54A C58A 117.7(3)
C56 C55 C54A 121.7(3)
C56 C55 H55 119.2
C54A C55 H55 119.2
C55 C56 C57 121.5(3)
C55 C56 H56 119.3
C57 C56 H56 119.3
C58 C57 C56 117.8(3)
C58 C57 C571 123.3(3)
C56 C57 C571 118.9(3)
C57 C571 C576 111.5(3)
C57 C571 C572 114.2(3)
C576 C571 C572 109.9(4)
C57 C571 H571 106.9
C576 C571 H571 106.9
C572 C571 H571 106.9
C571 C572 C573 110.7(3)
C571 C572 H57A 109.5
C573 C572 H57A 109.5
C571 C572 H57B 109.5
C573 C572 H57B 109.5
H57A C572 H57B 108.1
C574 C573 C572 112.8(5)
C574 C573 H57C 109
C572 C573 H57C 109
C574 C573 H57D 109
C572 C573 H57D 109
H57C C573 H57D 107.8
C573 C574 C575 110.7(4)
C573 C574 H57E 109.5
C575 C574 H57E 109.5
C573 C574 H57F 109.5
C575 C574 H57F 109.5
H57E C574 H57F 108.1
C574 C575 C576 111.5(4)
C574 C575 H57G 109.3
C576 C575 H57G 109.3
C574 C575 H57H 109.3
C576 C575 H57H 109.3
H57G C575 H57H 108
C571 C576 C575 111.6(4)
C571 C576 H57I 109.3
C575 C576 H57I 109.3
C571 C576 H57J 109.3
C575 C576 H57J 109.3
H57I C576 H57J 108
C57 C58 C58A 121.8(3)
C57 C58 H58 119.1
C58A C58 H58 119.1
C58 C58A C54A 119.6(3)
C58 C58A C51 122.3(3)
C54A C58A C51 118.1(3)
C101 N101 Ir1 170.3(3)
N101 C101 C102 177.8(4)
C101 C102 H10A 109.5
C101 C102 H10B 109.5
H10A C102 H10B 109.5
C101 C102 H10C 109.5
H10A C102 H10C 109.5
H10B C102 H10C 109.5
O11 S1 O13 116.3(9)
O11 S1 O12 121.2(8)
O13 S1 O12 107.8(6)
O11 S1 C10 102.6(7)
O13 S1 C10 107.8(7)
O12 S1 C10 98.5(5)
F13 C10 F11 102.6(11)
F13 C10 F12 94.7(11)
F11 C10 F12 125.7(12)
F13 C10 S1 112.5(9)
F11 C10 S1 109.8(8)
F12 C10 S1 110.0(9)
O21 S2 O22 121.2(9)
O21 S2 O23 111.4(7)
O22 S2 O23 103.6(11)
O21 S2 C20 113.3(5)
O22 S2 C20 105.9(9)
O23 S2 C20 98.7(8)
F21 C20 F23 121.1(12)
F21 C20 F22 102.7(9)
F23 C20 F22 111.9(11)
F21 C20 S2 107.0(7)
F23 C20 S2 102.3(10)
F22 C20 S2 111.9(8)
Cl1 C30 Cl2 111.1(4)
Cl1 C30 H30A 109.4
Cl2 C30 H30A 109.4
Cl1 C30 H30B 109.4
Cl2 C30 H30B 109.4
H30A C30 H30B 108

loop_
_geom_bond_atom_site_label_1
_geom_bond_atom_site_label_2
_geom_bond_distance
Ir1 N101 2.034(3)
Ir1 C1 2.054(3)
Ir1 C16 2.134(3)
Ir1 C15 2.139(3)
Ir1 C12 2.189(3)
Ir1 C11 2.195(3)
C11 C12 1.381(6)
C11 C18 1.515(7)
C11 H11 0.95
C12 C13 1.512(6)
C12 H12 0.95
C13 C14 1.489(6)
C13 H13A 0.99
C13 H13B 0.99
C14 C15 1.518(5)
C14 H14A 0.99
C14 H14B 0.99
C15 C16 1.399(5)
C15 H15 0.95
C16 C17 1.488(6)
C16 H16 0.95
C17 C18 1.461(8)
C17 H17A 0.99
C17 H17B 0.99
C18 H18A 0.99
C18 H18B 0.99
C1 N5 1.349(4)
C1 N2 1.355(3)
N2 C21 1.431(3)
N2 C3 1.478(4)
C3 C4 1.519(4)
C3 H3A 0.99
C3 H3B 0.99
C4 N5 1.480(4)
C4 H4A 0.99
C4 H4B 0.99
N5 C51 1.439(4)
C21 C22 1.375(4)
C21 C28A 1.435(4)
C22 C23 1.423(4)
C22 C221 1.515(4)
C221 C222 1.526(5)
C221 C226 1.536(5)
C221 H221 1
C222 C223 1.525(6)
C222 H22A 0.99
C222 H22B 0.99
C223 C224 1.518(7)
C223 H22C 0.99
C223 H22D 0.99
C224 C225 1.523(6)
C224 H22E 0.99
C224 H22F 0.99
C225 C226 1.515(5)
C225 H22G 0.99
C225 H22H 0.99
C226 H22I 0.99
C226 H22J 0.99
C23 C24 1.361(5)
C23 H23 0.95
C24 C24A 1.412(4)
C24 H24 0.95
C24A C25 1.417(4)
C24A C28A 1.417(4)
C25 C26 1.365(5)
C25 H25 0.95
C26 C27 1.420(4)
C26 H26 0.95
C27 C28 1.380(4)
C27 C271 1.513(4)
C271 C276 1.525(4)
C271 C272 1.527(5)
C271 H271 1
C272 C273 1.522(5)
C272 H27A 0.99
C272 H27B 0.99
C273 C274 1.536(6)
C273 H27C 0.99
C273 H27D 0.99
C274 C275 1.515(6)
C274 H27E 0.99
C274 H27F 0.99
C275 C276 1.518(5)
C275 H27G 0.99
C275 H27H 0.99
C276 H27I 0.99
C276 H27J 0.99
C28 C28A 1.422(4)
C28 H28 0.95
C51 C52 1.375(4)
C51 C58A 1.436(4)
C52 C53 1.424(4)
C52 C521 1.512(4)
C521 C526 1.522(5)
C521 C522 1.529(5)
C521 H521 1
C522 C523 1.531(6)
C522 H52A 0.99
C522 H52B 0.99
C523 C524 1.510(6)
C523 H52C 0.99
C523 H52D 0.99
C524 C525 1.523(6)
C524 H52E 0.99
C524 H52F 0.99
C525 C526 1.525(5)
C525 H52G 0.99
C525 H52H 0.99
C526 H52I 0.99
C526 H52J 0.99
C53 C54 1.357(5)
C53 H53 0.95
C54 C54A 1.416(5)
C54 H54 0.95
C54A C55 1.417(5)
C54A C58A 1.418(4)
C55 C56 1.353(5)
C55 H55 0.95
C56 C57 1.423(5)
C56 H56 0.95
C57 C58 1.383(4)
C57 C571 1.517(5)
C571 C576 1.526(6)
C571 C572 1.531(5)
C571 H571 1
C572 C573 1.536(6)
C572 H57A 0.99
C572 H57B 0.99
C573 C574 1.506(9)
C573 H57C 0.99
C573 H57D 0.99
C574 C575 1.516(7)
C574 H57E 0.99
C574 H57F 0.99
C575 C576 1.532(6)
C575 H57G 0.99
C575 H57H 0.99
C576 H57I 0.99
C576 H57J 0.99
C58 C58A 1.411(4)
C58 H58 0.95
N101 C101 1.122(4)
C101 C102 1.460(5)
C102 H10A 0.98
C102 H10B 0.98
C102 H10C 0.98
S1 O11 1.342(11)
S1 O13 1.376(10)
S1 O12 1.448(6)
S1 C10 1.820(10)
C10 F13 1.306(15)
C10 F11 1.329(12)
C10 F12 1.416(14)
S2 O21 1.296(6)
S2 O22 1.440(11)
S2 O23 1.461(13)
S2 C20 1.783(9)
C20 F21 1.335(11)
C20 F23 1.351(15)
C20 F22 1.359(14)
Cl1 C30 1.687(6)
Cl2 C30 1.736(7)
C30 H30A 0.99
C30 H30B 0.99
